data_4331122
loop_
_publ_author_name
'Salvador B. Mu\~noz'
'Wallace K. Foster'
'Hsiu-Jung Lin'
'Charles G. Margarit'
'Diane A. Dickie'
'Jeremy M. Smith'

_publ_contact_author_address
;Department of Chemistry and Biochemistry
New Mexico State University
Las Cruces, NM, 88003
USA
;
_publ_contact_author_email jesmith@nmsu.edu
_publ_contact_author_name 'Smith, Jeremy M.'
_publ_section_title
;
 Tris(carbene)borate Ligands Featuring Imidazole-2-ylidene,
 Benzimidazol-2-ylidene, and 1,3,4-Triazol-2-ylidene Donors. Evaluation of
 Donor Properties in Four-Coordinate {NiNO}10 Complexes
;
_journal_name_full 'Inorganic Chemistry'
_journal_page_first 12660
_journal_page_last 12668
_journal_paper_doi 10.1021/ic301204b
_journal_volume 51
_journal_year 2012
_chemical_formula_sum 'C28 H30 B N7 Ni O2'
_chemical_formula_weight 566.11
_space_group_IT_number 2
_symmetry_cell_setting triclinic
_symmetry_space_group_name_Hall '-P 1'
_symmetry_space_group_name_H-M 'P -1'
_atom_sites_solution_hydrogens geom
_atom_sites_solution_primary direct
_atom_sites_solution_secondary difmap
_audit_creation_method SHELXL-97
_cell_angle_alpha 85.049(3)
_cell_angle_beta 76.475(3)
_cell_angle_gamma 88.960(3)
_cell_formula_units_Z 8
_cell_length_a 13.9653(8)
_cell_length_b 17.0466(10)
_cell_length_c 23.6430(13)
_cell_measurement_reflns_used 9960
_cell_measurement_temperature 173(2)
_cell_measurement_theta_max 24.39
_cell_measurement_theta_min 2.58
_cell_volume 5452.0(5)
_computing_cell_refinement 'Bruker SAINT'
_computing_data_collection 'Bruker APEX2'
_computing_data_reduction 'Bruker SAINT'
_computing_molecular_graphics 'Bruker SHELXTL'
_computing_publication_material 'Bruker SHELXTL'
_computing_structure_refinement 'SHELXL-97 (Sheldrick, 2008)'
_computing_structure_solution 'SHELXS-97 (Sheldrick, 2008)'
_diffrn_ambient_temperature 173(2)
_diffrn_measured_fraction_theta_full 0.999
_diffrn_measured_fraction_theta_max 0.999
_diffrn_measurement_device_type 'Bruker APEX-II CCD'
_diffrn_measurement_method '\f and \w scans'
_diffrn_radiation_monochromator graphite
_diffrn_radiation_source 'fine-focus sealed tube'
_diffrn_radiation_type MoK\a
_diffrn_radiation_wavelength 0.71073
_diffrn_reflns_av_R_equivalents 0.0549
_diffrn_reflns_av_sigmaI/netI 0.0575
_diffrn_reflns_limit_h_max 17
_diffrn_reflns_limit_h_min -17
_diffrn_reflns_limit_k_max 17
_diffrn_reflns_limit_k_min -21
_diffrn_reflns_limit_l_max 30
_diffrn_reflns_limit_l_min -30
_diffrn_reflns_number 86603
_diffrn_reflns_theta_full 27.10
_diffrn_reflns_theta_max 27.10
_diffrn_reflns_theta_min 1.55
_exptl_absorpt_coefficient_mu 0.751
_exptl_absorpt_correction_T_max 0.9113
_exptl_absorpt_correction_T_min 0.7061
_exptl_absorpt_correction_type multi-scan
_exptl_absorpt_process_details multi-scan
_exptl_crystal_colour orange
_exptl_crystal_density_diffrn 1.379
_exptl_crystal_description plate
_exptl_crystal_F_000 2368
_exptl_crystal_size_max 0.50
_exptl_crystal_size_mid 0.18
_exptl_crystal_size_min 0.13
_refine_diff_density_max 0.499
_refine_diff_density_min -0.388
_refine_diff_density_rms 0.061
_refine_ls_extinction_method none
_refine_ls_goodness_of_fit_ref 1.017
_refine_ls_hydrogen_treatment mixed
_refine_ls_matrix_type full
_refine_ls_number_parameters 1429
_refine_ls_number_reflns 24003
_refine_ls_number_restraints 0
_refine_ls_restrained_S_all 1.017
_refine_ls_R_factor_all 0.0814
_refine_ls_R_factor_gt 0.0445
_refine_ls_shift/su_max 0.002
_refine_ls_shift/su_mean 0.000
_refine_ls_structure_factor_coef Fsqd
_refine_ls_weighting_details 'calc w=1/[\s^2^(Fo^2^)+(0.0503P)^2^+1.3919P] where P=(Fo^2^+2Fc^2^)/3'
_refine_ls_weighting_scheme calc
_refine_ls_wR_factor_gt 0.0978
_refine_ls_wR_factor_ref 0.1119
_reflns_number_gt 16267
_reflns_number_total 24003
_reflns_threshold_expression >2sigma(I)
_cod_data_source_file ic301204b_si_001_2.cif
_cod_data_source_block jsnmsu111213_0m
_cod_depositor_comments
;
The following automatic conversions were performed:

data name '_iucr_refine_instruction_details' was replaced with
'_iucr_refine_instructions_details' as specified in the replacement
file 'data/replacement-values/replacement_tags.lst'.

Automatic conversion script
Id: cif_correct_tags 9268 2022-04-12 08:56:07Z antanas 
;
_cod_database_code 4331122

loop_
_symmetry_equiv_pos_as_xyz
'x, y, z'
'-x, -y, -z'

loop_
_atom_site_label
_atom_site_type_symbol
_atom_site_fract_x
_atom_site_fract_y
_atom_site_fract_z
_atom_site_U_iso_or_equiv
_atom_site_adp_type
_atom_site_occupancy
_atom_site_symmetry_multiplicity
_atom_site_calc_flag
_atom_site_refinement_flags
Ni1 Ni 0.42631(2) 0.350838(19) 0.057707(14) 0.02798(8) Uani 1 1 d .
Ni2 Ni 0.47830(2) 0.860550(18) 0.447095(14) 0.02560(8) Uani 1 1 d .
Ni3 Ni 1.00309(2) 0.869879(19) 0.591765(14) 0.02747(8) Uani 1 1 d .
Ni4 Ni 0.07099(2) 0.378163(19) 0.906145(15) 0.03064(9) Uani 1 1 d .
B1 B 0.4634(2) 0.17291(18) 0.05665(12) 0.0276(6) Uani 1 1 d .
H1A H 0.4774(19) 0.1077(15) 0.0549(11) 0.033 Uiso 1 1 d .
B2 B 0.5246(2) 0.68371(17) 0.44951(12) 0.0259(6) Uani 1 1 d .
H2A H 0.5423(18) 0.6175(15) 0.4503(11) 0.031 Uiso 1 1 d .
B3 B 0.9748(2) 0.69115(18) 0.61816(12) 0.0264(6) Uani 1 1 d .
H3B H 0.9655(18) 0.6297(15) 0.6273(11) 0.032 Uiso 1 1 d .
B4 B 0.0283(2) 0.20339(17) 0.90073(12) 0.0258(6) Uani 1 1 d .
H4B H 0.0116(18) 0.1388(15) 0.9006(11) 0.031 Uiso 1 1 d .
N1 N 0.42142(15) 0.20701(12) 0.00443(9) 0.0261(5) Uani 1 1 d .
N2 N 0.37759(15) 0.30000(12) -0.05388(9) 0.0284(5) Uani 1 1 d .
N3 N 0.38780(15) 0.19489(12) 0.11275(9) 0.0271(5) Uani 1 1 d .
N4 N 0.29685(15) 0.27319(14) 0.17143(9) 0.0332(5) Uani 1 1 d .
N5 N 0.55809(15) 0.22042(12) 0.05404(9) 0.0269(5) Uani 1 1 d .
N6 N 0.64419(15) 0.32600(13) 0.05312(9) 0.0308(5) Uani 1 1 d .
N7 N 0.41784(16) 0.44631(13) 0.06371(10) 0.0358(5) Uani 1 1 d .
N8 N 0.44037(14) 0.70368(11) 0.50192(8) 0.0239(4) Uani 1 1 d .
N9 N 0.34304(14) 0.78074(12) 0.55861(9) 0.0267(5) Uani 1 1 d .
N10 N 0.49050(14) 0.71493(12) 0.39388(8) 0.0247(4) Uani 1 1 d .
N11 N 0.43843(15) 0.80304(13) 0.33531(9) 0.0304(5) Uani 1 1 d .
N12 N 0.61493(14) 0.73515(11) 0.45153(8) 0.0242(4) Uani 1 1 d .
N13 N 0.69563(14) 0.84478(12) 0.44733(9) 0.0250(4) Uani 1 1 d .
N14 N 0.46070(15) 0.95623(13) 0.44435(9) 0.0287(5) Uani 1 1 d .
N15 N 1.05471(14) 0.71341(12) 0.56154(8) 0.0252(4) Uani 1 1 d .
N16 N 1.14361(15) 0.79290(12) 0.49253(9) 0.0268(5) Uani 1 1 d .
N17 N 1.00664(15) 0.73059(12) 0.66797(9) 0.0261(5) Uani 1 1 d .
N18 N 1.05172(16) 0.82744(13) 0.71064(9) 0.0316(5) Uani 1 1 d .
N19 N 0.87899(14) 0.73368(12) 0.61029(9) 0.0262(5) Uani 1 1 d .
N20 N 0.78701(15) 0.83513(13) 0.59599(9) 0.0308(5) Uani 1 1 d .
N21 N 1.02087(16) 0.96460(13) 0.57323(10) 0.0342(5) Uani 1 1 d .
N22 N 0.07068(14) 0.21845(11) 0.95365(9) 0.0248(4) Uani 1 1 d .
N23 N 0.12092(15) 0.28892(12) 1.01387(9) 0.0291(5) Uani 1 1 d .
N24 N 0.10552(15) 0.23714(12) 0.84627(9) 0.0287(5) Uani 1 1 d .
N25 N 0.20101(16) 0.32610(14) 0.79020(10) 0.0377(6) Uani 1 1 d .
N26 N -0.06511(14) 0.25595(11) 0.90393(9) 0.0248(4) Uani 1 1 d .
N27 N -0.14575(15) 0.36693(12) 0.90311(9) 0.0291(5) Uani 1 1 d .
N28 N 0.09202(18) 0.46964(14) 0.91670(11) 0.0427(6) Uani 1 1 d .
O1 O 0.42363(18) 0.51336(13) 0.07282(12) 0.0679(7) Uani 1 1 d .
O2 O 0.45585(17) 1.02625(12) 0.44127(10) 0.0528(6) Uani 1 1 d .
O3 O 1.0370(2) 1.03107(13) 0.55508(12) 0.0737(8) Uani 1 1 d .
O4 O 0.1037(2) 0.53251(14) 0.93199(13) 0.0854(9) Uani 1 1 d .
O5 O 0.32564(19) 0.90294(19) 0.72510(11) 0.0851(9) Uani 1 1 d .
O6 O 0.17321(19) 0.8413(2) 0.30721(11) 0.0977(11) Uani 1 1 d .
O7 O 0.5908(2) 0.44392(15) 0.19465(11) 0.0717(7) Uani 1 1 d .
O8 O 0.1136(3) 0.5566(2) 0.24351(13) 0.1064(11) Uani 1 1 d .
C1 C 0.40340(18) 0.28536(15) -0.00200(11) 0.0280(6) Uani 1 1 d .
C2 C 0.40748(18) 0.17145(15) -0.04372(11) 0.0286(6) Uani 1 1 d .
C3 C 0.4200(2) 0.09489(17) -0.05918(12) 0.0395(7) Uani 1 1 d .
H3 H 0.4384 0.0540 -0.0339 0.047 Uiso 1 1 calc R
C4 C 0.4046(3) 0.08050(19) -0.11328(14) 0.0500(8) Uani 1 1 d .
H4 H 0.4139 0.0287 -0.1255 0.060 Uiso 1 1 calc R
C5 C 0.3757(2) 0.14009(19) -0.15020(13) 0.0464(8) Uani 1 1 d .
H5 H 0.3644 0.1277 -0.1865 0.056 Uiso 1 1 calc R
C6 C 0.3633(2) 0.21619(18) -0.13507(12) 0.0387(7) Uani 1 1 d .
H6 H 0.3444 0.2570 -0.1602 0.046 Uiso 1 1 calc R
C7 C 0.37964(18) 0.23067(15) -0.08125(11) 0.0296(6) Uani 1 1 d .
C8 C 0.36295(18) 0.27129(15) 0.11937(11) 0.0288(6) Uani 1 1 d .
C9 C 0.33662(18) 0.14727(16) 0.16071(11) 0.0311(6) Uani 1 1 d .
C10 C 0.3341(2) 0.06662(17) 0.17410(12) 0.0388(7) Uani 1 1 d .
H10 H 0.3739 0.0322 0.1489 0.047 Uiso 1 1 calc R
C11 C 0.2708(2) 0.0381(2) 0.22613(13) 0.0477(8) Uani 1 1 d .
H11 H 0.2673 -0.0170 0.2368 0.057 Uiso 1 1 calc R
C12 C 0.2123(2) 0.0890(2) 0.26307(13) 0.0518(9) Uani 1 1 d .
H12 H 0.1693 0.0674 0.2980 0.062 Uiso 1 1 calc R
C13 C 0.2152(2) 0.1692(2) 0.25034(12) 0.0453(8) Uani 1 1 d .
H13 H 0.1760 0.2036 0.2759 0.054 Uiso 1 1 calc R
C14 C 0.27833(19) 0.19743(18) 0.19811(11) 0.0348(6) Uani 1 1 d .
C15 C 0.55333(18) 0.29999(15) 0.05338(10) 0.0267(5) Uani 1 1 d .
C16 C 0.65309(18) 0.19547(16) 0.05491(10) 0.0287(6) Uani 1 1 d .
C17 C 0.6960(2) 0.12185(18) 0.05571(11) 0.0379(7) Uani 1 1 d .
H17 H 0.6599 0.0756 0.0543 0.045 Uiso 1 1 calc R
C18 C 0.7943(2) 0.1183(2) 0.05861(13) 0.0506(9) Uani 1 1 d .
H18 H 0.8254 0.0684 0.0601 0.061 Uiso 1 1 calc R
C19 C 0.8483(2) 0.1858(2) 0.05940(13) 0.0522(9) Uani 1 1 d .
H19 H 0.9151 0.1808 0.0619 0.063 Uiso 1 1 calc R
C20 C 0.8074(2) 0.2600(2) 0.05665(12) 0.0428(7) Uani 1 1 d .
H20 H 0.8445 0.3063 0.0561 0.051 Uiso 1 1 calc R
C21 C 0.70802(19) 0.26294(17) 0.05475(11) 0.0331(6) Uani 1 1 d .
C22 C 0.3572(2) 0.37734(16) -0.07939(12) 0.0386(7) Uani 1 1 d .
H22A H 0.3607 0.4169 -0.0523 0.058 Uiso 1 1 calc R
H22B H 0.2911 0.3775 -0.0870 0.058 Uiso 1 1 calc R
H22C H 0.4060 0.3897 -0.1161 0.058 Uiso 1 1 calc R
C23 C 0.2505(2) 0.34428(19) 0.19536(14) 0.0493(8) Uani 1 1 d .
H23A H 0.2782 0.3905 0.1695 0.074 Uiso 1 1 calc R
H23B H 0.2628 0.3482 0.2342 0.074 Uiso 1 1 calc R
H23C H 0.1794 0.3419 0.1985 0.074 Uiso 1 1 calc R
C24 C 0.6714(2) 0.40893(17) 0.05235(13) 0.0441(7) Uani 1 1 d .
H24A H 0.6246 0.4426 0.0364 0.066 Uiso 1 1 calc R
H24B H 0.7379 0.4179 0.0279 0.066 Uiso 1 1 calc R
H24C H 0.6697 0.4216 0.0922 0.066 Uiso 1 1 calc R
C25 C 0.41416(17) 0.78009(15) 0.50847(11) 0.0271(5) Uani 1 1 d .
C26 C 0.38436(17) 0.65508(15) 0.54714(10) 0.0254(5) Uani 1 1 d .
C27 C 0.38137(19) 0.57372(15) 0.55986(11) 0.0303(6) Uani 1 1 d .
H27 H 0.4233 0.5398 0.5353 0.036 Uiso 1 1 calc R
C28 C 0.3148(2) 0.54442(17) 0.60978(12) 0.0357(6) Uani 1 1 d .
H28 H 0.3110 0.4891 0.6195 0.043 Uiso 1 1 calc R
C29 C 0.2530(2) 0.59382(17) 0.64628(12) 0.0374(7) Uani 1 1 d .
H29 H 0.2081 0.5714 0.6802 0.045 Uiso 1 1 calc R
C30 C 0.25581(19) 0.67439(17) 0.63415(11) 0.0339(6) Uani 1 1 d .
H30 H 0.2142 0.7081 0.6591 0.041 Uiso 1 1 calc R
C31 C 0.32227(17) 0.70427(15) 0.58368(10) 0.0261(5) Uani 1 1 d .
C32 C 0.46586(17) 0.79230(15) 0.38683(11) 0.0271(5) Uani 1 1 d .
C33 C 0.47748(17) 0.67633(15) 0.34674(11) 0.0279(6) Uani 1 1 d .
C34 C 0.49185(19) 0.59850(17) 0.33362(12) 0.0349(6) Uani 1 1 d .
H34 H 0.5146 0.5600 0.3589 0.042 Uiso 1 1 calc R
C35 C 0.4712(2) 0.5799(2) 0.28166(14) 0.0476(8) Uani 1 1 d .
H35 H 0.4799 0.5272 0.2713 0.057 Uiso 1 1 calc R
C36 C 0.4382(2) 0.6360(2) 0.24433(13) 0.0489(8) Uani 1 1 d .
H36 H 0.4252 0.6206 0.2092 0.059 Uiso 1 1 calc R
C37 C 0.4239(2) 0.7134(2) 0.25716(12) 0.0439(7) Uani 1 1 d .
H37 H 0.4012 0.7518 0.2318 0.053 Uiso 1 1 calc R
C38 C 0.44442(18) 0.73230(16) 0.30909(11) 0.0314(6) Uani 1 1 d .
C39 C 0.60607(18) 0.81453(14) 0.44873(10) 0.0255(5) Uani 1 1 d .
C40 C 0.71205(17) 0.71433(14) 0.45250(10) 0.0241(5) Uani 1 1 d .
C41 C 0.75854(18) 0.64202(15) 0.45674(11) 0.0293(6) Uani 1 1 d .
H41 H 0.7239 0.5939 0.4594 0.035 Uiso 1 1 calc R
C42 C 0.85735(19) 0.64328(16) 0.45698(12) 0.0351(6) Uani 1 1 d .
H42 H 0.8914 0.5948 0.4592 0.042 Uiso 1 1 calc R
C43 C 0.90886(19) 0.71372(16) 0.45400(12) 0.0348(6) Uani 1 1 d .
H43 H 0.9767 0.7120 0.4545 0.042 Uiso 1 1 calc R
C44 C 0.86256(18) 0.78576(15) 0.45038(11) 0.0296(6) Uani 1 1 d .
H44 H 0.8970 0.8338 0.4486 0.035 Uiso 1 1 calc R
C45 C 0.76373(18) 0.78470(14) 0.44946(10) 0.0251(5) Uani 1 1 d .
C46 C 0.2971(2) 0.85126(16) 0.58363(12) 0.0346(6) Uani 1 1 d .
H46A H 0.3300 0.8981 0.5609 0.052 Uiso 1 1 calc R
H46B H 0.3031 0.8510 0.6241 0.052 Uiso 1 1 calc R
H46C H 0.2273 0.8521 0.5827 0.052 Uiso 1 1 calc R
C47 C 0.4082(2) 0.87800(17) 0.31020(13) 0.0417(7) Uani 1 1 d .
H47A H 0.4147 0.9198 0.3351 0.063 Uiso 1 1 calc R
H47B H 0.3395 0.8744 0.3076 0.063 Uiso 1 1 calc R
H47C H 0.4502 0.8902 0.2711 0.063 Uiso 1 1 calc R
C48 C 0.7204(2) 0.92804(14) 0.43613(12) 0.0331(6) Uani 1 1 d .
H48A H 0.7549 0.9392 0.3951 0.050 Uiso 1 1 calc R
H48B H 0.7630 0.9417 0.4614 0.050 Uiso 1 1 calc R
H48C H 0.6599 0.9593 0.4443 0.050 Uiso 1 1 calc R
C49 C 1.07453(17) 0.79010(15) 0.54353(11) 0.0267(5) Uani 1 1 d .
C50 C 1.11191(17) 0.66630(15) 0.52123(10) 0.0257(5) Uani 1 1 d .
C51 C 1.11862(19) 0.58536(15) 0.51857(11) 0.0317(6) Uani 1 1 d .
H51 H 1.0803 0.5503 0.5484 0.038 Uiso 1 1 calc R
C52 C 1.1834(2) 0.55772(17) 0.47070(12) 0.0366(6) Uani 1 1 d .
H52 H 1.1901 0.5026 0.4678 0.044 Uiso 1 1 calc R
C53 C 1.2392(2) 0.60921(17) 0.42659(12) 0.0382(7) Uani 1 1 d .
H53 H 1.2823 0.5882 0.3942 0.046 Uiso 1 1 calc R
C54 C 1.23349(18) 0.68956(17) 0.42882(11) 0.0328(6) Uani 1 1 d .
H54 H 1.2719 0.7245 0.3990 0.039 Uiso 1 1 calc R
C55 C 1.16849(17) 0.71685(15) 0.47700(10) 0.0261(5) Uani 1 1 d .
C56 C 1.02347(18) 0.80952(15) 0.66211(11) 0.0290(6) Uani 1 1 d .
C57 C 1.02328(17) 0.69816(15) 0.72084(11) 0.0274(6) Uani 1 1 d .
C58 C 1.01660(19) 0.62149(16) 0.74659(11) 0.0328(6) Uani 1 1 d .
H58 H 0.9958 0.5793 0.7285 0.039 Uiso 1 1 calc R
C59 C 1.0420(2) 0.60959(19) 0.80028(12) 0.0416(7) Uani 1 1 d .
H59 H 1.0386 0.5579 0.8192 0.050 Uiso 1 1 calc R
C60 C 1.0721(2) 0.6712(2) 0.82692(13) 0.0466(8) Uani 1 1 d .
H60 H 1.0893 0.6604 0.8634 0.056 Uiso 1 1 calc R
C61 C 1.0777(2) 0.74744(19) 0.80185(12) 0.0420(7) Uani 1 1 d .
H61 H 1.0976 0.7896 0.8203 0.050 Uiso 1 1 calc R
C62 C 1.05270(18) 0.75972(16) 0.74833(11) 0.0320(6) Uani 1 1 d .
C63 C 0.87929(18) 0.81295(15) 0.59960(10) 0.0278(6) Uani 1 1 d .
C64 C 0.78549(18) 0.70474(16) 0.61286(10) 0.0304(6) Uani 1 1 d .
C65 C 0.7471(2) 0.62875(18) 0.62152(12) 0.0392(7) Uani 1 1 d .
H65 H 0.7864 0.5842 0.6277 0.047 Uiso 1 1 calc R
C66 C 0.6487(2) 0.6211(2) 0.62075(13) 0.0523(9) Uani 1 1 d .
H66 H 0.6203 0.5699 0.6266 0.063 Uiso 1 1 calc R
C67 C 0.5901(2) 0.6857(2) 0.61166(14) 0.0564(9) Uani 1 1 d .
H67 H 0.5230 0.6776 0.6116 0.068 Uiso 1 1 calc R
C68 C 0.6276(2) 0.7613(2) 0.60269(12) 0.0458(8) Uani 1 1 d .
H68 H 0.5882 0.8056 0.5960 0.055 Uiso 1 1 calc R
C69 C 0.72637(19) 0.76936(17) 0.60389(11) 0.0334(6) Uani 1 1 d .
C70 C 1.1881(2) 0.86481(16) 0.45932(12) 0.0351(6) Uani 1 1 d .
H70A H 1.1510 0.9106 0.4749 0.053 Uiso 1 1 calc R
H70B H 1.1868 0.8632 0.4182 0.053 Uiso 1 1 calc R
H70C H 1.2565 0.8688 0.4626 0.053 Uiso 1 1 calc R
C71 C 1.0756(2) 0.90615(17) 0.72270(14) 0.0445(7) Uani 1 1 d .
H71A H 1.0702 0.9438 0.6898 0.067 Uiso 1 1 calc R
H71B H 1.1431 0.9068 0.7281 0.067 Uiso 1 1 calc R
H71C H 1.0297 0.9209 0.7583 0.067 Uiso 1 1 calc R
C72 C 0.7553(2) 0.91578(18) 0.58771(13) 0.0452(8) Uani 1 1 d .
H72A H 0.7201 0.9334 0.6254 0.068 Uiso 1 1 calc R
H72B H 0.7114 0.9190 0.5607 0.068 Uiso 1 1 calc R
H72C H 0.8129 0.9495 0.5714 0.068 Uiso 1 1 calc R
C73 C 0.09023(17) 0.29316(15) 0.96341(11) 0.0276(6) Uani 1 1 d .
C74 C 0.09113(17) 0.16605(15) 0.99751(11) 0.0278(6) Uani 1 1 d .
C75 C 0.0828(2) 0.08514(16) 1.00720(14) 0.0411(7) Uani 1 1 d .
H75 H 0.0630 0.0542 0.9803 0.049 Uiso 1 1 calc R
C76 C 0.1046(3) 0.05143(19) 1.05819(16) 0.0587(10) Uani 1 1 d .
H76 H 0.0988 -0.0040 1.0666 0.070 Uiso 1 1 calc R
C77 C 0.1348(3) 0.0962(2) 1.09732(17) 0.0641(10) Uani 1 1 d .
H77 H 0.1487 0.0708 1.1319 0.077 Uiso 1 1 calc R
C78 C 0.1448(2) 0.17675(19) 1.08695(14) 0.0475(8) Uani 1 1 d .
H78 H 0.1662 0.2075 1.1134 0.057 Uiso 1 1 calc R
C79 C 0.12251(18) 0.21099(16) 1.03644(11) 0.0311(6) Uani 1 1 d .
C80 C 0.13145(18) 0.31400(16) 0.84184(11) 0.0327(6) Uani 1 1 d .
C81 C 0.15978(18) 0.19952(17) 0.79936(11) 0.0322(6) Uani 1 1 d .
C82 C 0.16353(19) 0.12133(18) 0.78650(12) 0.0387(7) Uani 1 1 d .
H82 H 0.1218 0.0825 0.8109 0.046 Uiso 1 1 calc R
C83 C 0.2309(2) 0.1025(2) 0.73645(13) 0.0484(8) Uani 1 1 d .
H83 H 0.2361 0.0495 0.7266 0.058 Uiso 1 1 calc R
C84 C 0.2912(2) 0.1598(2) 0.70026(13) 0.0549(9) Uani 1 1 d .
H84 H 0.3364 0.1448 0.6663 0.066 Uiso 1 1 calc R
C85 C 0.2870(2) 0.2376(2) 0.71240(12) 0.0513(9) Uani 1 1 d .
H85 H 0.3278 0.2765 0.6874 0.062 Uiso 1 1 calc R
C86 C 0.21986(19) 0.25668(19) 0.76320(11) 0.0379(7) Uani 1 1 d .
C87 C -0.05677(19) 0.33499(15) 0.90484(10) 0.0276(6) Uani 1 1 d .
C88 C -0.16035(17) 0.23717(15) 0.90153(10) 0.0254(5) Uani 1 1 d .
C89 C -0.20709(19) 0.16617(16) 0.90048(11) 0.0321(6) Uani 1 1 d .
H89 H -0.1733 0.1175 0.9020 0.038 Uiso 1 1 calc R
C90 C -0.3049(2) 0.16919(17) 0.89720(12) 0.0388(7) Uani 1 1 d .
H90 H -0.3384 0.1215 0.8964 0.047 Uiso 1 1 calc R
C91 C -0.3551(2) 0.23974(17) 0.89510(12) 0.0388(7) Uani 1 1 d .
H91 H -0.4219 0.2394 0.8924 0.047 Uiso 1 1 calc R
C92 C -0.30994(19) 0.31070(17) 0.89687(11) 0.0343(6) Uani 1 1 d .
H92 H -0.3444 0.3592 0.8958 0.041 Uiso 1 1 calc R
C93 C -0.21218(18) 0.30794(15) 0.90027(10) 0.0277(6) Uani 1 1 d .
C94 C 0.1455(2) 0.35668(16) 1.04188(12) 0.0367(6) Uani 1 1 d .
H94A H 0.1417 0.4050 1.0168 0.055 Uiso 1 1 calc R
H94B H 0.2124 0.3506 1.0479 0.055 Uiso 1 1 calc R
H94C H 0.0988 0.3598 1.0796 0.055 Uiso 1 1 calc R
C95 C 0.2497(2) 0.4014(2) 0.76852(14) 0.0550(9) Uani 1 1 d .
H95A H 0.3209 0.3953 0.7640 0.083 Uiso 1 1 calc R
H95B H 0.2249 0.4406 0.7963 0.083 Uiso 1 1 calc R
H95C H 0.2359 0.4188 0.7306 0.083 Uiso 1 1 calc R
C96 C -0.1660(2) 0.45112(15) 0.89958(13) 0.0408(7) Uani 1 1 d .
H96A H -0.1145 0.4792 0.9117 0.061 Uiso 1 1 calc R
H96B H -0.2301 0.4612 0.9253 0.061 Uiso 1 1 calc R
H96C H -0.1668 0.4696 0.8593 0.061 Uiso 1 1 calc R
C97 C 0.4198(3) 0.9272(4) 0.6923(2) 0.1083(18) Uani 1 1 d .
H97A H 0.4221 0.9852 0.6847 0.130 Uiso 1 1 calc R
H97B H 0.4351 0.9036 0.6544 0.130 Uiso 1 1 calc R
C98 C 0.4914(3) 0.9006(3) 0.72687(17) 0.0709(11) Uani 1 1 d .
H98A H 0.5488 0.9365 0.7188 0.085 Uiso 1 1 calc R
H98B H 0.5145 0.8465 0.7190 0.085 Uiso 1 1 calc R
C99 C 0.4326(3) 0.9033(3) 0.78744(19) 0.1014(17) Uani 1 1 d .
H99A H 0.4454 0.9530 0.8033 0.122 Uiso 1 1 calc R
H99B H 0.4498 0.8586 0.8128 0.122 Uiso 1 1 calc R
C100 C 0.3273(3) 0.8985(3) 0.78509(16) 0.0769(12) Uani 1 1 d .
H10A H 0.2979 0.8482 0.8053 0.092 Uiso 1 1 calc R
H10B H 0.2895 0.9425 0.8042 0.092 Uiso 1 1 calc R
C101 C 0.1692(3) 0.8151(3) 0.2548(2) 0.0917(15) Uani 1 1 d .
H10C H 0.1703 0.7568 0.2569 0.110 Uiso 1 1 calc R
H10D H 0.2256 0.8356 0.2236 0.110 Uiso 1 1 calc R
C102 C 0.0732(3) 0.8462(4) 0.2430(2) 0.131(2) Uani 1 1 d .
H10E H 0.0836 0.8965 0.2182 0.157 Uiso 1 1 calc R
H10F H 0.0427 0.8078 0.2234 0.157 Uiso 1 1 calc R
C103 C 0.0128(3) 0.8575(4) 0.29944(19) 0.115(2) Uani 1 1 d .
H10G H -0.0225 0.9084 0.2990 0.138 Uiso 1 1 calc R
H10H H -0.0361 0.8145 0.3125 0.138 Uiso 1 1 calc R
C104 C 0.0793(3) 0.8570(5) 0.3365(2) 0.178(4) Uani 1 1 d .
H10I H 0.0778 0.9089 0.3526 0.213 Uiso 1 1 calc R
H10J H 0.0582 0.8167 0.3697 0.213 Uiso 1 1 calc R
C105 C 0.6482(4) 0.3983(3) 0.2262(3) 0.1118(19) Uani 1 1 d .
H10K H 0.6424 0.4191 0.2647 0.134 Uiso 1 1 calc R
H10L H 0.7182 0.4018 0.2049 0.134 Uiso 1 1 calc R
C106 C 0.6177(4) 0.3189(3) 0.2344(3) 0.124(2) Uani 1 1 d .
H10M H 0.6116 0.2982 0.2755 0.149 Uiso 1 1 calc R
H10N H 0.6660 0.2864 0.2090 0.149 Uiso 1 1 calc R
C107 C 0.5194(4) 0.3171(3) 0.2189(2) 0.0996(16) Uani 1 1 d .
H10O H 0.5213 0.2825 0.1871 0.119 Uiso 1 1 calc R
H10P H 0.4671 0.2983 0.2531 0.119 Uiso 1 1 calc R
C108 C 0.5023(3) 0.4006(2) 0.19944(19) 0.0744(12) Uani 1 1 d .
H10Q H 0.4844 0.4035 0.1612 0.089 Uiso 1 1 calc R
H10R H 0.4476 0.4230 0.2281 0.089 Uiso 1 1 calc R
C109 C 0.1484(3) 0.5677(3) 0.29278(19) 0.0840(13) Uani 1 1 d .
H10S H 0.1943 0.6130 0.2849 0.101 Uiso 1 1 calc R
H10T H 0.1839 0.5202 0.3039 0.101 Uiso 1 1 calc R
C110 C 0.0620(3) 0.5828(3) 0.34022(18) 0.0926(15) Uani 1 1 d .
H11A H 0.0728 0.6303 0.3593 0.111 Uiso 1 1 calc R
H11B H 0.0494 0.5374 0.3700 0.111 Uiso 1 1 calc R
C111 C 0.0265(4) 0.6002(3) 0.24740(18) 0.0850(13) Uani 1 1 d .
H11C H -0.0159 0.5776 0.2247 0.102 Uiso 1 1 calc R
H11D H 0.0415 0.6556 0.2323 0.102 Uiso 1 1 calc R
C112 C -0.0238(3) 0.5949(3) 0.31139(18) 0.0833(13) Uani 1 1 d .
H11E H -0.0702 0.5500 0.3220 0.100 Uiso 1 1 calc R
H11F H -0.0597 0.6441 0.3222 0.100 Uiso 1 1 calc R

loop_
_atom_site_aniso_label
_atom_site_aniso_U_11
_atom_site_aniso_U_22
_atom_site_aniso_U_33
_atom_site_aniso_U_23
_atom_site_aniso_U_13
_atom_site_aniso_U_12
Ni1 0.02543(18) 0.02725(18) 0.03246(18) -0.00482(14) -0.00848(14) 0.00192(14)
Ni2 0.02199(17) 0.02405(17) 0.03037(18) -0.00227(14) -0.00543(13) 0.00100(13)
Ni3 0.02455(17) 0.02520(18) 0.03177(18) -0.00060(14) -0.00540(14) -0.00044(13)
Ni4 0.02756(18) 0.02606(18) 0.0386(2) 0.00631(15) -0.01110(15) -0.00563(14)
B1 0.0283(16) 0.0288(16) 0.0257(15) -0.0022(12) -0.0061(12) -0.0011(12)
B2 0.0213(14) 0.0272(16) 0.0285(15) -0.0037(12) -0.0036(12) -0.0023(12)
B3 0.0245(15) 0.0262(16) 0.0269(15) 0.0005(12) -0.0040(12) -0.0021(12)
B4 0.0198(14) 0.0293(16) 0.0261(14) 0.0027(12) -0.0028(11) -0.0034(12)
N1 0.0260(11) 0.0270(11) 0.0259(11) -0.0035(9) -0.0067(9) -0.0029(9)
N2 0.0228(11) 0.0331(12) 0.0309(12) -0.0006(10) -0.0103(9) 0.0014(9)
N3 0.0226(11) 0.0318(12) 0.0261(11) -0.0003(9) -0.0048(9) -0.0030(9)
N4 0.0237(11) 0.0463(14) 0.0292(12) -0.0073(11) -0.0044(9) 0.0036(10)
N5 0.0228(11) 0.0320(12) 0.0253(11) -0.0037(9) -0.0043(9) 0.0017(9)
N6 0.0254(12) 0.0390(13) 0.0285(11) -0.0038(10) -0.0064(9) -0.0058(10)
N7 0.0300(13) 0.0317(13) 0.0460(14) -0.0044(11) -0.0100(11) 0.0083(10)
N8 0.0178(10) 0.0251(11) 0.0277(11) -0.0016(9) -0.0034(8) -0.0022(8)
N9 0.0216(11) 0.0308(12) 0.0272(11) -0.0048(9) -0.0037(9) 0.0017(9)
N10 0.0209(10) 0.0277(11) 0.0254(11) -0.0044(9) -0.0041(8) -0.0014(9)
N11 0.0252(11) 0.0370(13) 0.0288(11) 0.0005(10) -0.0066(9) -0.0035(9)
N12 0.0195(10) 0.0254(11) 0.0269(11) -0.0008(9) -0.0043(8) -0.0006(8)
N13 0.0224(11) 0.0252(11) 0.0273(11) -0.0029(9) -0.0050(9) -0.0028(8)
N14 0.0243(11) 0.0314(13) 0.0306(12) -0.0025(10) -0.0073(9) 0.0048(9)
N15 0.0224(11) 0.0265(11) 0.0258(11) -0.0013(9) -0.0042(9) -0.0002(9)
N16 0.0213(11) 0.0308(12) 0.0267(11) 0.0012(9) -0.0033(9) -0.0041(9)
N17 0.0229(11) 0.0295(12) 0.0247(11) -0.0002(9) -0.0037(9) -0.0007(9)
N18 0.0288(12) 0.0345(13) 0.0319(12) -0.0051(10) -0.0072(10) -0.0012(10)
N19 0.0228(11) 0.0292(12) 0.0256(11) -0.0017(9) -0.0036(9) -0.0042(9)
N20 0.0250(12) 0.0414(13) 0.0263(11) -0.0014(10) -0.0073(9) 0.0054(10)
N21 0.0300(12) 0.0299(13) 0.0441(14) -0.0016(11) -0.0117(10) -0.0019(10)
N22 0.0204(10) 0.0242(11) 0.0278(11) 0.0042(9) -0.0040(8) -0.0013(8)
N23 0.0252(11) 0.0312(12) 0.0319(12) -0.0002(10) -0.0098(9) -0.0029(9)
N24 0.0218(11) 0.0361(13) 0.0262(11) 0.0016(10) -0.0027(9) -0.0029(9)
N25 0.0260(12) 0.0500(15) 0.0342(13) 0.0136(11) -0.0066(10) -0.0104(11)
N26 0.0199(10) 0.0255(11) 0.0280(11) 0.0012(9) -0.0046(8) -0.0028(8)
N27 0.0252(11) 0.0299(12) 0.0312(12) -0.0003(9) -0.0056(9) 0.0012(9)
N28 0.0438(15) 0.0294(13) 0.0616(17) 0.0094(12) -0.0300(13) -0.0092(11)
O1 0.0635(16) 0.0293(12) 0.114(2) -0.0199(13) -0.0227(15) 0.0104(11)
O2 0.0683(16) 0.0278(12) 0.0652(15) -0.0049(10) -0.0222(12) 0.0135(10)
O3 0.086(2) 0.0292(13) 0.111(2) 0.0105(13) -0.0382(17) -0.0175(12)
O4 0.121(2) 0.0334(14) 0.125(2) -0.0008(15) -0.075(2) -0.0199(14)
O5 0.0512(16) 0.152(3) 0.0548(16) -0.0181(17) -0.0123(13) -0.0224(17)
O6 0.0429(16) 0.199(4) 0.0534(16) -0.0077(19) -0.0164(13) -0.0065(18)
O7 0.086(2) 0.0681(17) 0.0669(17) -0.0230(14) -0.0233(15) -0.0010(15)
O8 0.094(2) 0.158(3) 0.0642(19) -0.010(2) -0.0148(18) 0.014(2)
C1 0.0218(13) 0.0314(14) 0.0303(14) -0.0014(11) -0.0051(11) -0.0012(11)
C2 0.0223(13) 0.0349(15) 0.0288(13) -0.0037(11) -0.0055(11) -0.0066(11)
C3 0.0484(18) 0.0365(16) 0.0350(15) -0.0043(13) -0.0118(13) -0.0061(13)
C4 0.067(2) 0.0428(19) 0.0462(18) -0.0159(15) -0.0198(16) -0.0046(16)
C5 0.054(2) 0.056(2) 0.0354(16) -0.0123(15) -0.0193(14) -0.0037(16)
C6 0.0341(16) 0.0517(19) 0.0323(15) -0.0004(13) -0.0130(12) -0.0035(13)
C7 0.0226(13) 0.0362(15) 0.0305(14) -0.0026(12) -0.0069(11) -0.0034(11)
C8 0.0211(13) 0.0374(15) 0.0281(13) -0.0057(12) -0.0053(10) 0.0015(11)
C9 0.0221(13) 0.0459(17) 0.0266(13) 0.0017(12) -0.0095(11) -0.0040(12)
C10 0.0314(15) 0.0473(18) 0.0385(16) 0.0079(14) -0.0135(12) -0.0064(13)
C11 0.0459(19) 0.055(2) 0.0431(18) 0.0195(15) -0.0188(15) -0.0133(15)
C12 0.0340(17) 0.083(3) 0.0346(17) 0.0143(17) -0.0060(14) -0.0113(17)
C13 0.0279(15) 0.078(2) 0.0276(15) 0.0009(15) -0.0035(12) -0.0010(15)
C14 0.0230(14) 0.0562(19) 0.0265(14) -0.0028(13) -0.0084(11) -0.0001(12)
C15 0.0252(13) 0.0309(14) 0.0249(13) -0.0042(11) -0.0067(10) -0.0030(11)
C16 0.0251(13) 0.0408(16) 0.0197(12) -0.0032(11) -0.0044(10) 0.0047(11)
C17 0.0361(16) 0.0468(18) 0.0298(14) -0.0034(13) -0.0064(12) 0.0101(13)
C18 0.0420(19) 0.072(2) 0.0361(17) -0.0084(16) -0.0057(14) 0.0290(17)
C19 0.0220(15) 0.097(3) 0.0374(17) -0.0092(18) -0.0064(13) 0.0147(17)
C20 0.0253(15) 0.075(2) 0.0284(15) -0.0070(15) -0.0046(12) -0.0030(15)
C21 0.0237(13) 0.0550(18) 0.0199(13) -0.0048(12) -0.0032(10) 0.0002(12)
C22 0.0364(16) 0.0391(17) 0.0408(16) 0.0017(13) -0.0121(13) 0.0040(13)
C23 0.0368(17) 0.062(2) 0.0481(18) -0.0191(16) -0.0029(14) 0.0108(15)
C24 0.0420(18) 0.0436(18) 0.0471(18) -0.0037(14) -0.0101(14) -0.0155(14)
C25 0.0195(12) 0.0312(14) 0.0311(14) -0.0041(11) -0.0066(10) 0.0015(10)
C26 0.0175(12) 0.0343(14) 0.0252(13) -0.0009(11) -0.0072(10) -0.0029(10)
C27 0.0256(14) 0.0339(15) 0.0311(14) -0.0005(12) -0.0068(11) -0.0007(11)
C28 0.0322(15) 0.0355(16) 0.0374(15) 0.0088(13) -0.0080(12) -0.0057(12)
C29 0.0280(15) 0.0481(18) 0.0318(15) 0.0081(13) -0.0021(12) -0.0057(13)
C30 0.0222(13) 0.0507(18) 0.0277(14) -0.0026(13) -0.0039(11) 0.0018(12)
C31 0.0176(12) 0.0350(15) 0.0268(13) -0.0014(11) -0.0078(10) -0.0009(10)
C32 0.0172(12) 0.0342(15) 0.0286(13) -0.0009(11) -0.0030(10) -0.0011(10)
C33 0.0162(12) 0.0389(15) 0.0273(13) -0.0076(12) -0.0002(10) -0.0053(11)
C34 0.0238(14) 0.0418(16) 0.0383(15) -0.0112(13) -0.0024(12) -0.0016(12)
C35 0.0367(17) 0.058(2) 0.0491(19) -0.0270(17) -0.0032(14) -0.0037(15)
C36 0.0439(18) 0.071(2) 0.0355(17) -0.0229(17) -0.0093(14) -0.0063(16)
C37 0.0344(16) 0.068(2) 0.0301(15) -0.0077(15) -0.0068(12) -0.0051(15)
C38 0.0229(13) 0.0409(16) 0.0288(14) -0.0027(12) -0.0022(11) -0.0060(11)
C39 0.0236(13) 0.0277(14) 0.0253(13) -0.0051(10) -0.0050(10) -0.0011(10)
C40 0.0229(13) 0.0287(13) 0.0199(12) -0.0026(10) -0.0032(10) 0.0001(10)
C41 0.0253(13) 0.0286(14) 0.0322(14) 0.0006(11) -0.0042(11) -0.0006(11)
C42 0.0280(14) 0.0337(15) 0.0417(16) 0.0000(13) -0.0059(12) 0.0050(12)
C43 0.0216(13) 0.0457(17) 0.0384(15) -0.0014(13) -0.0103(11) 0.0008(12)
C44 0.0231(13) 0.0332(15) 0.0329(14) -0.0030(12) -0.0073(11) -0.0047(11)
C45 0.0242(13) 0.0281(14) 0.0218(12) -0.0019(10) -0.0031(10) -0.0018(10)
C46 0.0304(15) 0.0363(16) 0.0359(15) -0.0109(12) -0.0032(12) 0.0057(12)
C47 0.0415(17) 0.0459(18) 0.0393(16) 0.0076(14) -0.0164(13) -0.0012(14)
C48 0.0319(15) 0.0254(14) 0.0414(16) -0.0041(12) -0.0064(12) -0.0058(11)
C49 0.0189(12) 0.0306(14) 0.0304(13) 0.0005(11) -0.0065(10) -0.0011(10)
C50 0.0203(12) 0.0344(15) 0.0226(12) -0.0017(11) -0.0056(10) 0.0013(10)
C51 0.0326(15) 0.0318(15) 0.0290(14) 0.0000(11) -0.0051(11) 0.0014(11)
C52 0.0370(16) 0.0352(16) 0.0376(16) -0.0098(13) -0.0066(13) 0.0044(12)
C53 0.0308(15) 0.0490(18) 0.0336(15) -0.0140(14) -0.0020(12) 0.0044(13)
C54 0.0212(13) 0.0471(17) 0.0281(14) -0.0034(12) -0.0017(11) -0.0024(12)
C55 0.0198(12) 0.0341(15) 0.0250(13) -0.0011(11) -0.0069(10) 0.0006(10)
C56 0.0215(13) 0.0338(15) 0.0306(14) -0.0049(11) -0.0032(11) 0.0006(11)
C57 0.0160(12) 0.0383(15) 0.0264(13) -0.0021(11) -0.0021(10) 0.0014(10)
C58 0.0267(14) 0.0397(16) 0.0292(14) 0.0003(12) -0.0020(11) 0.0005(12)
C59 0.0361(16) 0.0524(19) 0.0319(15) 0.0095(14) -0.0040(13) 0.0015(14)
C60 0.0428(18) 0.070(2) 0.0291(15) 0.0047(15) -0.0149(13) -0.0014(16)
C61 0.0381(17) 0.057(2) 0.0331(15) -0.0059(14) -0.0123(13) -0.0034(14)
C62 0.0216(13) 0.0427(16) 0.0308(14) -0.0044(12) -0.0037(11) 0.0011(11)
C63 0.0265(13) 0.0361(15) 0.0201(12) -0.0020(11) -0.0042(10) 0.0031(11)
C64 0.0237(13) 0.0460(17) 0.0206(12) -0.0058(12) -0.0017(10) -0.0075(12)
C65 0.0362(16) 0.0483(18) 0.0310(15) -0.0055(13) -0.0023(12) -0.0102(13)
C66 0.0446(19) 0.072(2) 0.0398(17) -0.0097(17) -0.0054(15) -0.0284(18)
C67 0.0297(17) 0.099(3) 0.0429(18) -0.0099(19) -0.0102(14) -0.0140(18)
C68 0.0291(16) 0.077(2) 0.0329(16) -0.0074(15) -0.0100(12) 0.0003(15)
C69 0.0235(13) 0.0534(18) 0.0235(13) -0.0050(12) -0.0050(11) -0.0017(12)
C70 0.0307(15) 0.0354(16) 0.0351(15) 0.0053(12) -0.0022(12) -0.0047(12)
C71 0.0454(18) 0.0420(18) 0.0507(18) -0.0126(15) -0.0168(15) -0.0053(14)
C72 0.0420(18) 0.0511(19) 0.0428(17) 0.0040(15) -0.0145(14) 0.0149(14)
C73 0.0193(12) 0.0297(14) 0.0324(14) 0.0013(11) -0.0046(10) -0.0021(10)
C74 0.0159(12) 0.0320(14) 0.0336(14) 0.0053(11) -0.0048(10) 0.0020(10)
C75 0.0347(16) 0.0314(16) 0.060(2) 0.0029(14) -0.0200(14) 0.0008(12)
C76 0.057(2) 0.0392(18) 0.088(3) 0.0234(18) -0.043(2) -0.0032(16)
C77 0.065(2) 0.060(2) 0.076(3) 0.0333(19) -0.047(2) -0.0117(18)
C78 0.0424(18) 0.056(2) 0.0494(18) 0.0088(16) -0.0258(15) -0.0075(15)
C79 0.0201(13) 0.0387(16) 0.0339(14) 0.0058(12) -0.0084(11) -0.0021(11)
C80 0.0218(13) 0.0409(16) 0.0341(14) 0.0115(12) -0.0086(11) -0.0059(11)
C81 0.0185(13) 0.0567(18) 0.0219(13) -0.0024(12) -0.0059(10) -0.0034(12)
C82 0.0254(14) 0.061(2) 0.0311(15) -0.0119(14) -0.0059(12) -0.0017(13)
C83 0.0326(16) 0.077(2) 0.0401(17) -0.0252(17) -0.0108(14) -0.0018(16)
C84 0.0306(17) 0.105(3) 0.0290(16) -0.0195(18) -0.0019(13) -0.0049(18)
C85 0.0293(16) 0.094(3) 0.0273(15) 0.0033(17) -0.0030(12) -0.0135(17)
C86 0.0253(14) 0.062(2) 0.0257(14) 0.0041(14) -0.0075(11) -0.0051(13)
C87 0.0305(14) 0.0274(14) 0.0235(13) 0.0018(11) -0.0046(11) -0.0016(11)
C88 0.0192(12) 0.0330(14) 0.0211(12) 0.0024(10) -0.0002(10) -0.0009(10)
C89 0.0284(14) 0.0316(15) 0.0343(15) 0.0026(12) -0.0053(11) -0.0022(11)
C90 0.0282(15) 0.0413(17) 0.0462(17) -0.0015(14) -0.0073(13) -0.0101(12)
C91 0.0206(14) 0.0522(19) 0.0419(16) -0.0002(14) -0.0052(12) -0.0030(13)
C92 0.0235(14) 0.0433(17) 0.0341(15) -0.0003(13) -0.0043(11) 0.0055(12)
C93 0.0237(13) 0.0334(15) 0.0232(13) 0.0007(11) -0.0010(10) 0.0007(11)
C94 0.0319(15) 0.0412(17) 0.0397(16) -0.0089(13) -0.0115(12) -0.0051(12)
C95 0.0421(19) 0.065(2) 0.0512(19) 0.0248(17) -0.0057(15) -0.0205(16)
C96 0.0415(17) 0.0293(15) 0.0499(18) -0.0020(13) -0.0082(14) 0.0074(13)
C97 0.054(3) 0.198(6) 0.070(3) -0.001(3) -0.010(2) -0.032(3)
C98 0.055(2) 0.087(3) 0.069(3) -0.020(2) -0.005(2) -0.014(2)
C99 0.065(3) 0.177(5) 0.075(3) -0.064(3) -0.024(2) 0.012(3)
C100 0.064(3) 0.109(3) 0.054(2) -0.008(2) -0.0054(19) 0.004(2)
C101 0.053(3) 0.120(4) 0.112(4) -0.058(3) -0.025(2) 0.017(2)
C102 0.061(3) 0.259(7) 0.092(4) -0.081(4) -0.038(3) 0.052(4)
C103 0.068(3) 0.221(6) 0.068(3) -0.048(4) -0.032(2) 0.045(4)
C104 0.047(3) 0.424(12) 0.068(3) -0.060(5) -0.014(2) 0.027(5)
C105 0.111(4) 0.099(4) 0.151(5) 0.001(4) -0.087(4) -0.004(3)
C106 0.113(4) 0.085(4) 0.204(7) -0.010(4) -0.096(5) -0.002(3)
C107 0.110(4) 0.110(4) 0.088(3) 0.014(3) -0.048(3) -0.026(3)
C108 0.072(3) 0.080(3) 0.088(3) -0.047(3) -0.038(2) 0.011(2)
C109 0.072(3) 0.104(4) 0.082(3) -0.005(3) -0.033(3) 0.007(3)
C110 0.076(3) 0.144(4) 0.062(3) -0.012(3) -0.022(2) 0.005(3)
C111 0.098(4) 0.098(3) 0.068(3) -0.011(2) -0.038(3) 0.018(3)
C112 0.070(3) 0.111(4) 0.075(3) -0.027(3) -0.022(2) 0.008(3)

loop_
_atom_type_symbol
_atom_type_description
_atom_type_scat_dispersion_real
_atom_type_scat_dispersion_imag
_atom_type_scat_source
C C 0.0033 0.0016 'International Tables Vol C Tables 4.2.6.8 and 6.1.1.4'
H H 0.0000 0.0000 'International Tables Vol C Tables 4.2.6.8 and 6.1.1.4'
N N 0.0061 0.0033 'International Tables Vol C Tables 4.2.6.8 and 6.1.1.4'
O O 0.0106 0.0060 'International Tables Vol C Tables 4.2.6.8 and 6.1.1.4'
B B 0.0013 0.0007 'International Tables Vol C Tables 4.2.6.8 and 6.1.1.4'
Ni Ni 0.3393 1.1124 'International Tables Vol C Tables 4.2.6.8 and 6.1.1.4'

loop_
_geom_angle_atom_site_label_1
_geom_angle_atom_site_label_2
_geom_angle_atom_site_label_3
_geom_angle
N7 Ni1 C15 118.85(11)
N7 Ni1 C1 132.30(11)
C15 Ni1 C1 89.23(10)
N7 Ni1 C8 123.90(11)
C15 Ni1 C8 90.66(10)
C1 Ni1 C8 90.42(10)
N14 Ni2 C39 121.83(10)
N14 Ni2 C32 125.64(11)
C39 Ni2 C32 89.87(10)
N14 Ni2 C25 127.91(10)
C39 Ni2 C25 90.05(10)
C32 Ni2 C25 90.45(10)
N21 Ni3 C56 127.98(11)
N21 Ni3 C49 121.92(11)
C56 Ni3 C49 90.32(10)
N21 Ni3 C63 125.72(11)
C56 Ni3 C63 89.61(10)
C49 Ni3 C63 90.20(10)
N28 Ni4 C87 125.49(11)
N28 Ni4 C73 119.54(11)
C87 Ni4 C73 90.91(10)
N28 Ni4 C80 130.56(12)
C87 Ni4 C80 88.55(10)
C73 Ni4 C80 90.60(11)
N5 B1 N1 106.6(2)
N5 B1 N3 106.0(2)
N1 B1 N3 106.0(2)
N10 B2 N8 106.0(2)
N10 B2 N12 106.4(2)
N8 B2 N12 106.51(19)
N15 B3 N19 106.5(2)
N15 B3 N17 106.3(2)
N19 B3 N17 105.9(2)
N22 B4 N24 105.6(2)
N22 B4 N26 107.3(2)
N24 B4 N26 106.1(2)
C1 N1 C2 109.8(2)
C1 N1 B1 119.5(2)
C2 N1 B1 130.2(2)
C1 N2 C7 110.2(2)
C1 N2 C22 125.3(2)
C7 N2 C22 124.4(2)
C8 N3 C9 110.0(2)
C8 N3 B1 119.6(2)
C9 N3 B1 130.4(2)
C8 N4 C14 110.1(2)
C8 N4 C23 125.0(2)
C14 N4 C23 124.9(2)
C15 N5 C16 109.7(2)
C15 N5 B1 119.4(2)
C16 N5 B1 130.8(2)
C15 N6 C21 110.3(2)
C15 N6 C24 125.0(2)
C21 N6 C24 124.7(2)
O1 N7 Ni1 169.3(2)
C25 N8 C26 110.2(2)
C25 N8 B2 119.3(2)
C26 N8 B2 130.5(2)
C25 N9 C31 110.1(2)
C25 N9 C46 125.1(2)
C31 N9 C46 124.8(2)
C32 N10 C33 109.7(2)
C32 N10 B2 119.4(2)
C33 N10 B2 130.8(2)
C32 N11 C38 110.4(2)
C32 N11 C47 125.1(2)
C38 N11 C47 124.5(2)
C39 N12 C40 109.5(2)
C39 N12 B2 119.3(2)
C40 N12 B2 131.1(2)
C39 N13 C45 110.4(2)
C39 N13 C48 124.4(2)
C45 N13 C48 124.5(2)
O2 N14 Ni2 174.8(2)
C49 N15 C50 109.4(2)
C49 N15 B3 119.7(2)
C50 N15 B3 130.8(2)
C49 N16 C55 110.0(2)
C49 N16 C70 125.3(2)
C55 N16 C70 124.7(2)
C56 N17 C57 110.0(2)
C56 N17 B3 119.4(2)
C57 N17 B3 130.7(2)
C56 N18 C62 110.4(2)
C56 N18 C71 125.1(2)
C62 N18 C71 124.5(2)
C63 N19 C64 109.4(2)
C63 N19 B3 119.4(2)
C64 N19 B3 131.3(2)
C63 N20 C69 110.1(2)
C63 N20 C72 124.9(2)
C69 N20 C72 125.0(2)
O3 N21 Ni3 174.3(2)
C73 N22 C74 109.9(2)
C73 N22 B4 119.9(2)
C74 N22 B4 130.2(2)
C73 N23 C79 110.2(2)
C73 N23 C94 125.0(2)
C79 N23 C94 124.7(2)
C80 N24 C81 110.8(2)
C80 N24 B4 119.2(2)
C81 N24 B4 129.9(2)
C80 N25 C86 110.4(2)
C80 N25 C95 124.0(3)
C86 N25 C95 125.5(2)
C87 N26 C88 109.7(2)
C87 N26 B4 119.2(2)
C88 N26 B4 130.9(2)
C87 N27 C93 110.1(2)
C87 N27 C96 124.5(2)
C93 N27 C96 125.2(2)
O4 N28 Ni4 171.3(3)
C97 O5 C100 107.9(3)
C104 O6 C101 108.1(3)
C105 O7 C108 106.7(3)
C109 O8 C111 107.5(3)
N1 C1 N2 107.1(2)
N1 C1 Ni1 118.10(18)
N2 C1 Ni1 134.70(19)
C3 C2 N1 132.4(3)
C3 C2 C7 120.6(2)
N1 C2 C7 107.0(2)
C2 C3 C4 117.0(3)
C3 C4 C5 121.8(3)
C6 C5 C4 121.4(3)
C5 C6 C7 116.8(3)
C6 C7 N2 131.6(3)
C6 C7 C2 122.4(2)
N2 C7 C2 105.9(2)
N3 C8 N4 107.0(2)
N3 C8 Ni1 118.04(17)
N4 C8 Ni1 134.9(2)
C10 C9 N3 132.4(2)
C10 C9 C14 121.1(3)
N3 C9 C14 106.4(2)
C9 C10 C11 117.1(3)
C10 C11 C12 121.2(3)
C13 C12 C11 122.0(3)
C12 C13 C14 116.6(3)
N4 C14 C13 131.6(3)
N4 C14 C9 106.4(2)
C13 C14 C9 122.0(3)
N6 C15 N5 107.2(2)
N6 C15 Ni1 134.02(19)
N5 C15 Ni1 118.63(17)
C17 C16 N5 132.6(3)
C17 C16 C21 120.7(3)
N5 C16 C21 106.6(2)
C16 C17 C18 117.2(3)
C17 C18 C19 121.8(3)
C20 C19 C18 121.7(3)
C19 C20 C21 116.1(3)
N6 C21 C16 106.2(2)
N6 C21 C20 131.3(3)
C16 C21 C20 122.5(3)
N9 C25 N8 106.8(2)
N9 C25 Ni2 135.10(19)
N8 C25 Ni2 118.02(17)
N8 C26 C27 132.7(2)
N8 C26 C31 106.5(2)
C27 C26 C31 120.8(2)
C28 C27 C26 117.2(2)
C27 C28 C29 121.8(3)
C30 C29 C28 121.4(2)
C29 C30 C31 117.1(2)
N9 C31 C30 132.0(2)
N9 C31 C26 106.3(2)
C30 C31 C26 121.7(2)
N11 C32 N10 106.9(2)
N11 C32 Ni2 134.92(19)
N10 C32 Ni2 118.17(18)
C34 C33 N10 131.9(3)
C34 C33 C38 121.1(2)
N10 C33 C38 107.0(2)
C33 C34 C35 116.6(3)
C34 C35 C36 122.1(3)
C37 C36 C35 121.6(3)
C36 C37 C38 116.5(3)
C37 C38 C33 122.2(3)
C37 C38 N11 131.9(3)
C33 C38 N11 106.0(2)
N13 C39 N12 107.5(2)
N13 C39 Ni2 133.96(18)
N12 C39 Ni2 118.58(17)
C41 C40 C45 120.8(2)
C41 C40 N12 132.5(2)
C45 C40 N12 106.7(2)
C42 C41 C40 117.0(2)
C41 C42 C43 122.1(3)
C44 C43 C42 121.0(2)
C43 C44 C45 117.0(2)
C44 C45 N13 132.0(2)
C44 C45 C40 122.1(2)
N13 C45 C40 105.9(2)
N15 C49 N16 107.6(2)
N15 C49 Ni3 118.20(17)
N16 C49 Ni3 134.18(19)
C51 C50 C55 120.5(2)
C51 C50 N15 132.5(2)
C55 C50 N15 107.0(2)
C52 C51 C50 117.3(2)
C51 C52 C53 121.4(3)
C54 C53 C52 121.8(2)
C53 C54 C55 116.4(2)
C54 C55 N16 131.5(2)
C54 C55 C50 122.5(2)
N16 C55 C50 106.0(2)
N18 C56 N17 106.9(2)
N18 C56 Ni3 134.9(2)
N17 C56 Ni3 118.23(18)
C58 C57 N17 132.0(2)
C58 C57 C62 121.0(2)
N17 C57 C62 106.9(2)
C57 C58 C59 116.6(3)
C60 C59 C58 121.9(3)
C61 C60 C59 121.7(3)
C60 C61 C62 116.7(3)
C61 C62 C57 122.1(3)
C61 C62 N18 132.1(3)
C57 C62 N18 105.8(2)
N19 C63 N20 107.5(2)
N19 C63 Ni3 118.42(18)
N20 C63 Ni3 134.0(2)
N19 C64 C65 132.3(3)
N19 C64 C69 107.1(2)
C65 C64 C69 120.6(3)
C66 C65 C64 116.9(3)
C65 C66 C67 122.3(3)
C68 C67 C66 121.3(3)
C67 C68 C69 116.6(3)
N20 C69 C68 131.8(3)
N20 C69 C64 105.9(2)
C68 C69 C64 122.3(3)
N23 C73 N22 107.0(2)
N23 C73 Ni4 135.11(19)
N22 C73 Ni4 117.85(18)
C75 C74 N22 131.8(3)
C75 C74 C79 121.4(2)
N22 C74 C79 106.7(2)
C74 C75 C76 116.5(3)
C75 C76 C77 122.1(3)
C78 C77 C76 121.2(3)
C77 C78 C79 117.1(3)
C78 C79 N23 132.3(3)
C78 C79 C74 121.6(3)
N23 C79 C74 106.1(2)
N24 C80 N25 105.8(2)
N24 C80 Ni4 118.37(18)
N25 C80 Ni4 135.8(2)
N24 C81 C82 131.9(2)
N24 C81 C86 106.5(2)
C82 C81 C86 121.6(2)
C83 C82 C81 117.0(3)
C82 C83 C84 121.4(3)
C85 C84 C83 121.8(3)
C84 C85 C86 117.0(3)
N25 C86 C81 106.4(2)
N25 C86 C85 132.3(3)
C81 C86 C85 121.2(3)
N27 C87 N26 107.3(2)
N27 C87 Ni4 134.22(19)
N26 C87 Ni4 118.44(18)
N26 C88 C89 132.9(2)
N26 C88 C93 107.0(2)
C89 C88 C93 120.2(2)
C90 C89 C88 117.5(2)
C91 C90 C89 121.9(3)
C92 C91 C90 121.3(3)
C91 C92 C93 117.0(3)
C92 C93 N27 132.0(2)
C92 C93 C88 122.2(2)
N27 C93 C88 105.9(2)
O5 C97 C98 107.3(4)
C97 C98 C99 102.2(4)
C98 C99 C100 106.6(3)
O5 C100 C99 106.6(3)
O6 C101 C102 105.1(3)
C103 C102 C101 104.6(4)
C104 C103 C102 104.8(4)
O6 C104 C103 111.4(4)
O7 C105 C106 110.8(4)
C105 C106 C107 106.6(4)
C108 C107 C106 104.0(4)
O7 C108 C107 108.3(3)
O8 C109 C110 107.2(4)
C109 C110 C112 105.7(3)
O8 C111 C112 105.7(3)
C111 C112 C110 102.4(4)

loop_
_geom_bond_atom_site_label_1
_geom_bond_atom_site_label_2
_geom_bond_distance
Ni1 N7 1.646(2)
Ni1 C15 1.945(3)
Ni1 C1 1.959(3)
Ni1 C8 1.961(3)
Ni2 N14 1.643(2)
Ni2 C39 1.944(2)
Ni2 C32 1.955(3)
Ni2 C25 1.970(3)
Ni3 N21 1.644(2)
Ni3 C56 1.955(3)
Ni3 C49 1.958(2)
Ni3 C63 1.961(3)
Ni4 N28 1.643(2)
Ni4 C87 1.950(3)
Ni4 C73 1.955(3)
Ni4 C80 1.968(3)
B1 N5 1.549(4)
B1 N1 1.552(4)
B1 N3 1.559(3)
B2 N10 1.550(3)
B2 N8 1.553(3)
B2 N12 1.562(3)
B3 N15 1.552(3)
B3 N19 1.553(3)
B3 N17 1.558(3)
B4 N22 1.545(3)
B4 N24 1.548(3)
B4 N26 1.560(3)
N1 C1 1.357(3)
N1 C2 1.389(3)
N2 C1 1.359(3)
N2 C7 1.392(3)
N2 C22 1.453(3)
N3 C8 1.354(3)
N3 C9 1.392(3)
N4 C8 1.357(3)
N4 C14 1.388(4)
N4 C23 1.458(3)
N5 C15 1.356(3)
N5 C16 1.390(3)
N6 C15 1.350(3)
N6 C21 1.388(3)
N6 C24 1.468(3)
N7 O1 1.189(3)
N8 C25 1.359(3)
N8 C26 1.386(3)
N9 C25 1.358(3)
N9 C31 1.391(3)
N9 C46 1.457(3)
N10 C32 1.363(3)
N10 C33 1.391(3)
N11 C32 1.357(3)
N11 C38 1.395(3)
N11 C47 1.459(3)
N12 C39 1.354(3)
N12 C40 1.401(3)
N13 C39 1.354(3)
N13 C45 1.391(3)
N13 C48 1.454(3)
N14 O2 1.191(3)
N15 C49 1.352(3)
N15 C50 1.394(3)
N16 C49 1.354(3)
N16 C55 1.394(3)
N16 C70 1.463(3)
N17 C56 1.360(3)
N17 C57 1.391(3)
N18 C56 1.357(3)
N18 C62 1.398(3)
N18 C71 1.456(3)
N19 C63 1.353(3)
N19 C64 1.390(3)
N20 C63 1.356(3)
N20 C69 1.390(3)
N20 C72 1.448(3)
N21 O3 1.183(3)
N22 C73 1.357(3)
N22 C74 1.387(3)
N23 C73 1.355(3)
N23 C79 1.390(3)
N23 C94 1.464(3)
N24 C80 1.354(3)
N24 C81 1.388(3)
N25 C80 1.373(3)
N25 C86 1.385(4)
N25 C95 1.459(4)
N26 C87 1.357(3)
N26 C88 1.389(3)
N27 C87 1.356(3)
N27 C93 1.397(3)
N27 C96 1.457(3)
N28 O4 1.186(3)
O5 C97 1.410(5)
O5 C100 1.419(4)
O6 C104 1.367(5)
O6 C101 1.367(5)
O7 C105 1.401(5)
O7 C108 1.429(4)
O8 C109 1.391(5)
O8 C111 1.402(5)
C2 C3 1.383(4)
C2 C7 1.397(4)
C3 C4 1.388(4)
C4 C5 1.398(4)
C5 C6 1.372(4)
C6 C7 1.387(4)
C9 C10 1.383(4)
C9 C14 1.394(4)
C10 C11 1.391(4)
C11 C12 1.398(5)
C12 C13 1.374(5)
C13 C14 1.392(4)
C16 C17 1.381(4)
C16 C21 1.393(4)
C17 C18 1.391(4)
C18 C19 1.392(5)
C19 C20 1.382(4)
C20 C21 1.398(4)
C26 C27 1.393(3)
C26 C31 1.396(3)
C27 C28 1.381(4)
C28 C29 1.396(4)
C29 C30 1.378(4)
C30 C31 1.392(3)
C33 C34 1.389(4)
C33 C38 1.395(4)
C34 C35 1.389(4)
C35 C36 1.391(5)
C36 C37 1.381(4)
C37 C38 1.389(4)
C40 C41 1.390(3)
C40 C45 1.399(3)
C41 C42 1.382(4)
C42 C43 1.399(4)
C43 C44 1.383(4)
C44 C45 1.386(3)
C50 C51 1.387(3)
C50 C55 1.394(3)
C51 C52 1.386(4)
C52 C53 1.397(4)
C53 C54 1.375(4)
C54 C55 1.389(3)
C57 C58 1.388(4)
C57 C62 1.397(4)
C58 C59 1.393(4)
C59 C60 1.389(4)
C60 C61 1.377(4)
C61 C62 1.387(4)
C64 C65 1.391(4)
C64 C69 1.396(4)
C65 C66 1.387(4)
C66 C67 1.392(5)
C67 C68 1.380(5)
C68 C69 1.396(4)
C74 C75 1.381(4)
C74 C79 1.396(4)
C75 C76 1.387(4)
C76 C77 1.390(5)
C77 C78 1.378(4)
C78 C79 1.383(4)
C81 C82 1.390(4)
C81 C86 1.391(4)
C82 C83 1.386(4)
C83 C84 1.394(5)
C84 C85 1.378(5)
C85 C86 1.399(4)
C88 C89 1.390(4)
C88 C93 1.397(3)
C89 C90 1.386(4)
C90 C91 1.384(4)
C91 C92 1.383(4)
C92 C93 1.386(3)
C97 C98 1.475(6)
C98 C99 1.479(5)
C99 C100 1.489(5)
C101 C102 1.509(6)
C102 C103 1.429(6)
C103 C104 1.417(6)
C105 C106 1.410(6)
C106 C107 1.503(6)
C107 C108 1.489(6)
C109 C110 1.479(6)
C110 C112 1.513(6)
C111 C112 1.507(6)

loop_
_geom_torsion_atom_site_label_1
_geom_torsion_atom_site_label_2
_geom_torsion_atom_site_label_3
_geom_torsion_atom_site_label_4
_geom_torsion
N5 B1 N1 C1 -54.4(3)
N3 B1 N1 C1 58.2(3)
N5 B1 N1 C2 117.4(3)
N3 B1 N1 C2 -130.0(2)
N5 B1 N3 C8 57.0(3)
N1 B1 N3 C8 -56.0(3)
N5 B1 N3 C9 -123.6(3)
N1 B1 N3 C9 123.4(3)
N1 B1 N5 C15 55.2(3)
N3 B1 N5 C15 -57.4(3)
N1 B1 N5 C16 -128.3(2)
N3 B1 N5 C16 119.1(3)
C15 Ni1 N7 O1 -30.9(13)
C1 Ni1 N7 O1 -149.6(12)
C8 Ni1 N7 O1 81.8(13)
N10 B2 N8 C25 -59.9(3)
N12 B2 N8 C25 53.1(3)
N10 B2 N8 C26 121.8(3)
N12 B2 N8 C26 -125.2(2)
N8 B2 N10 C32 56.3(3)
N12 B2 N10 C32 -56.8(3)
N8 B2 N10 C33 -122.3(2)
N12 B2 N10 C33 124.6(2)
N10 B2 N12 C39 54.0(3)
N8 B2 N12 C39 -58.7(3)
N10 B2 N12 C40 -121.7(2)
N8 B2 N12 C40 125.6(2)
C39 Ni2 N14 O2 13(2)
C32 Ni2 N14 O2 -103(2)
C25 Ni2 N14 O2 132(2)
N19 B3 N15 C49 55.2(3)
N17 B3 N15 C49 -57.3(3)
N19 B3 N15 C50 -121.7(3)
N17 B3 N15 C50 125.7(2)
N15 B3 N17 C56 55.2(3)
N19 B3 N17 C56 -57.8(3)
N15 B3 N17 C57 -124.0(2)
N19 B3 N17 C57 123.0(2)
N15 B3 N19 C63 -57.5(3)
N17 B3 N19 C63 55.4(3)
N15 B3 N19 C64 123.4(3)
N17 B3 N19 C64 -123.7(3)
C56 Ni3 N21 O3 139(2)
C49 Ni3 N21 O3 20(2)
C63 Ni3 N21 O3 -97(2)
N24 B4 N22 C73 59.7(3)
N26 B4 N22 C73 -53.1(3)
N24 B4 N22 C74 -122.8(2)
N26 B4 N22 C74 124.3(2)
N22 B4 N24 C80 -57.7(3)
N26 B4 N24 C80 56.0(3)
N22 B4 N24 C81 118.8(3)
N26 B4 N24 C81 -127.6(3)
N22 B4 N26 C87 57.3(3)
N24 B4 N26 C87 -55.2(3)
N22 B4 N26 C88 -128.5(2)
N24 B4 N26 C88 119.0(3)
C87 Ni4 N28 O4 85.4(16)
C73 Ni4 N28 O4 -29.8(17)
C80 Ni4 N28 O4 -149.9(16)
C2 N1 C1 N2 0.3(3)
B1 N1 C1 N2 173.6(2)
C2 N1 C1 Ni1 -176.00(16)
B1 N1 C1 Ni1 -2.7(3)
C7 N2 C1 N1 -0.4(3)
C22 N2 C1 N1 -176.5(2)
C7 N2 C1 Ni1 175.0(2)
C22 N2 C1 Ni1 -1.1(4)
N7 Ni1 C1 N1 176.98(17)
C15 Ni1 C1 N1 47.17(19)
C8 Ni1 C1 N1 -43.49(19)
N7 Ni1 C1 N2 2.0(3)
C15 Ni1 C1 N2 -127.8(3)
C8 Ni1 C1 N2 141.5(3)
C1 N1 C2 C3 177.0(3)
B1 N1 C2 C3 4.6(4)
C1 N1 C2 C7 0.0(3)
B1 N1 C2 C7 -172.4(2)
N1 C2 C3 C4 -176.2(3)
C7 C2 C3 C4 0.6(4)
C2 C3 C4 C5 -1.3(5)
C3 C4 C5 C6 1.4(5)
C4 C5 C6 C7 -0.7(4)
C5 C6 C7 N2 177.1(3)
C5 C6 C7 C2 0.0(4)
C1 N2 C7 C6 -177.0(3)
C22 N2 C7 C6 -0.9(4)
C1 N2 C7 C2 0.4(3)
C22 N2 C7 C2 176.5(2)
C3 C2 C7 C6 0.0(4)
N1 C2 C7 C6 177.5(2)
C3 C2 C7 N2 -177.7(2)
N1 C2 C7 N2 -0.2(3)
C9 N3 C8 N4 0.5(3)
B1 N3 C8 N4 -180.0(2)
C9 N3 C8 Ni1 179.40(16)
B1 N3 C8 Ni1 -1.1(3)
C14 N4 C8 N3 -0.7(3)
C23 N4 C8 N3 -179.5(2)
C14 N4 C8 Ni1 -179.3(2)
C23 N4 C8 Ni1 1.8(4)
N7 Ni1 C8 N3 -169.91(17)
C15 Ni1 C8 N3 -43.8(2)
C1 Ni1 C8 N3 45.4(2)
N7 Ni1 C8 N4 8.6(3)
C15 Ni1 C8 N4 134.7(3)
C1 Ni1 C8 N4 -136.1(3)
C8 N3 C9 C10 178.2(3)
B1 N3 C9 C10 -1.3(5)
C8 N3 C9 C14 -0.2(3)
B1 N3 C9 C14 -179.6(2)
N3 C9 C10 C11 -177.9(3)
C14 C9 C10 C11 0.3(4)
C9 C10 C11 C12 0.1(4)
C10 C11 C12 C13 -0.8(5)
C11 C12 C13 C14 1.0(4)
C8 N4 C14 C13 -178.0(3)
C23 N4 C14 C13 0.8(5)
C8 N4 C14 C9 0.5(3)
C23 N4 C14 C9 179.4(2)
C12 C13 C14 N4 177.8(3)
C12 C13 C14 C9 -0.6(4)
C10 C9 C14 N4 -178.8(2)
N3 C9 C14 N4 -0.2(3)
C10 C9 C14 C13 -0.1(4)
N3 C9 C14 C13 178.5(2)
C21 N6 C15 N5 -1.1(3)
C24 N6 C15 N5 179.9(2)
C21 N6 C15 Ni1 174.4(2)
C24 N6 C15 Ni1 -4.5(4)
C16 N5 C15 N6 0.7(3)
B1 N5 C15 N6 177.9(2)
C16 N5 C15 Ni1 -175.68(16)
B1 N5 C15 Ni1 1.5(3)
N7 Ni1 C15 N6 -1.4(3)
C1 Ni1 C15 N6 138.2(3)
C8 Ni1 C15 N6 -131.4(3)
N7 Ni1 C15 N5 173.80(18)
C1 Ni1 C15 N5 -46.6(2)
C8 Ni1 C15 N5 43.8(2)
C15 N5 C16 C17 -179.9(3)
B1 N5 C16 C17 3.4(4)
C15 N5 C16 C21 0.0(3)
B1 N5 C16 C21 -176.8(2)
N5 C16 C17 C18 -177.7(3)
C21 C16 C17 C18 2.4(4)
C16 C17 C18 C19 -1.4(4)
C17 C18 C19 C20 -0.7(5)
C18 C19 C20 C21 1.8(4)
C15 N6 C21 C16 1.1(3)
C24 N6 C21 C16 -179.9(2)
C15 N6 C21 C20 -178.1(3)
C24 N6 C21 C20 0.8(4)
C17 C16 C21 N6 179.2(2)
N5 C16 C21 N6 -0.7(3)
C17 C16 C21 C20 -1.4(4)
N5 C16 C21 C20 178.7(2)
C19 C20 C21 N6 178.5(3)
C19 C20 C21 C16 -0.7(4)
C31 N9 C25 N8 -1.2(3)
C46 N9 C25 N8 177.1(2)
C31 N9 C25 Ni2 176.4(2)
C46 N9 C25 Ni2 -5.3(4)
C26 N8 C25 N9 1.4(3)
B2 N8 C25 N9 -177.2(2)
C26 N8 C25 Ni2 -176.64(16)
B2 N8 C25 Ni2 4.7(3)
N14 Ni2 C25 N9 2.9(3)
C39 Ni2 C25 N9 134.9(3)
C32 Ni2 C25 N9 -135.3(3)
N14 Ni2 C25 N8 -179.73(16)
C39 Ni2 C25 N8 -47.73(19)
C32 Ni2 C25 N8 42.14(19)
C25 N8 C26 C27 178.8(3)
B2 N8 C26 C27 -2.8(4)
C25 N8 C26 C31 -1.2(3)
B2 N8 C26 C31 177.3(2)
N8 C26 C27 C28 -179.9(3)
C31 C26 C27 C28 0.0(4)
C26 C27 C28 C29 -0.2(4)
C27 C28 C29 C30 -0.1(4)
C28 C29 C30 C31 0.5(4)
C25 N9 C31 C30 -179.5(3)
C46 N9 C31 C30 2.2(4)
C25 N9 C31 C26 0.5(3)
C46 N9 C31 C26 -177.8(2)
C29 C30 C31 N9 179.2(3)
C29 C30 C31 C26 -0.7(4)
N8 C26 C31 N9 0.4(3)
C27 C26 C31 N9 -179.5(2)
N8 C26 C31 C30 -179.6(2)
C27 C26 C31 C30 0.5(4)
C38 N11 C32 N10 0.5(3)
C47 N11 C32 N10 -178.6(2)
C38 N11 C32 Ni2 179.24(19)
C47 N11 C32 Ni2 0.1(4)
C33 N10 C32 N11 -0.7(3)
B2 N10 C32 N11 -179.5(2)
C33 N10 C32 Ni2 -179.62(16)
B2 N10 C32 Ni2 1.5(3)
N14 Ni2 C32 N11 -3.6(3)
C39 Ni2 C32 N11 -133.9(3)
C25 Ni2 C32 N11 136.0(3)
N14 Ni2 C32 N10 174.97(16)
C39 Ni2 C32 N10 44.64(19)
C25 Ni2 C32 N10 -45.41(19)
C32 N10 C33 C34 -179.8(3)
B2 N10 C33 C34 -1.1(4)
C32 N10 C33 C38 0.5(3)
B2 N10 C33 C38 179.2(2)
N10 C33 C34 C35 -179.9(3)
C38 C33 C34 C35 -0.3(4)
C33 C34 C35 C36 0.2(4)
C34 C35 C36 C37 -0.2(5)
C35 C36 C37 C38 0.2(4)
C36 C37 C38 C33 -0.2(4)
C36 C37 C38 N11 -180.0(3)
C34 C33 C38 C37 0.3(4)
N10 C33 C38 C37 -180.0(2)
C34 C33 C38 N11 -179.9(2)
N10 C33 C38 N11 -0.2(3)
C32 N11 C38 C37 179.6(3)
C47 N11 C38 C37 -1.3(4)
C32 N11 C38 C33 -0.2(3)
C47 N11 C38 C33 179.0(2)
C45 N13 C39 N12 -0.2(3)
C48 N13 C39 N12 171.0(2)
C45 N13 C39 Ni2 -179.81(19)
C48 N13 C39 Ni2 -8.6(4)
C40 N12 C39 N13 0.6(3)
B2 N12 C39 N13 -175.95(19)
C40 N12 C39 Ni2 -179.77(15)
B2 N12 C39 Ni2 3.7(3)
N14 Ni2 C39 N13 -1.1(3)
C32 Ni2 C39 N13 132.1(2)
C25 Ni2 C39 N13 -137.4(2)
N14 Ni2 C39 N12 179.40(17)
C32 Ni2 C39 N12 -47.41(19)
C25 Ni2 C39 N12 43.04(19)
C39 N12 C40 C41 178.0(3)
B2 N12 C40 C41 -6.1(4)
C39 N12 C40 C45 -0.7(3)
B2 N12 C40 C45 175.3(2)
C45 C40 C41 C42 -0.9(4)
N12 C40 C41 C42 -179.4(2)
C40 C41 C42 C43 0.9(4)
C41 C42 C43 C44 -0.3(4)
C42 C43 C44 C45 -0.4(4)
C43 C44 C45 N13 178.5(2)
C43 C44 C45 C40 0.5(4)
C39 N13 C45 C44 -178.4(3)
C48 N13 C45 C44 10.3(4)
C39 N13 C45 C40 -0.2(3)
C48 N13 C45 C40 -171.4(2)
C41 C40 C45 C44 0.2(4)
N12 C40 C45 C44 179.0(2)
C41 C40 C45 N13 -178.3(2)
N12 C40 C45 N13 0.5(2)
C50 N15 C49 N16 -0.2(3)
B3 N15 C49 N16 -177.8(2)
C50 N15 C49 Ni3 179.35(16)
B3 N15 C49 Ni3 1.8(3)
C55 N16 C49 N15 0.4(3)
C70 N16 C49 N15 -177.8(2)
C55 N16 C49 Ni3 -179.03(19)
C70 N16 C49 Ni3 2.7(4)
N21 Ni3 C49 N15 -179.22(17)
C56 Ni3 C49 N15 44.0(2)
C63 Ni3 C49 N15 -45.6(2)
N21 Ni3 C49 N16 0.2(3)
C56 Ni3 C49 N16 -136.6(3)
C63 Ni3 C49 N16 133.8(3)
C49 N15 C50 C51 -178.9(3)
B3 N15 C50 C51 -1.7(4)
C49 N15 C50 C55 -0.1(3)
B3 N15 C50 C55 177.1(2)
C55 C50 C51 C52 0.2(4)
N15 C50 C51 C52 178.9(3)
C50 C51 C52 C53 -0.5(4)
C51 C52 C53 C54 0.8(4)
C52 C53 C54 C55 -0.6(4)
C53 C54 C55 N16 -178.9(3)
C53 C54 C55 C50 0.3(4)
C49 N16 C55 C54 178.8(3)
C70 N16 C55 C54 -2.9(4)
C49 N16 C55 C50 -0.5(3)
C70 N16 C55 C50 177.8(2)
C51 C50 C55 C54 -0.1(4)
N15 C50 C55 C54 -179.1(2)
C51 C50 C55 N16 179.3(2)
N15 C50 C55 N16 0.3(3)
C62 N18 C56 N17 -0.3(3)
C71 N18 C56 N17 -179.0(2)
C62 N18 C56 Ni3 179.2(2)
C71 N18 C56 Ni3 0.5(4)
C57 N17 C56 N18 0.6(3)
B3 N17 C56 N18 -178.7(2)
C57 N17 C56 Ni3 -178.98(16)
B3 N17 C56 Ni3 1.7(3)
N21 Ni3 C56 N18 2.3(3)
C49 Ni3 C56 N18 134.8(3)
C63 Ni3 C56 N18 -135.0(3)
N21 Ni3 C56 N17 -178.18(17)
C49 Ni3 C56 N17 -45.72(19)
C63 Ni3 C56 N17 44.47(19)
C56 N17 C57 C58 -179.8(3)
B3 N17 C57 C58 -0.5(4)
C56 N17 C57 C62 -0.7(3)
B3 N17 C57 C62 178.6(2)
N17 C57 C58 C59 178.1(2)
C62 C57 C58 C59 -0.9(4)
C57 C58 C59 C60 0.2(4)
C58 C59 C60 C61 0.6(5)
C59 C60 C61 C62 -0.7(4)
C60 C61 C62 C57 0.0(4)
C60 C61 C62 N18 -178.6(3)
C58 C57 C62 C61 0.8(4)
N17 C57 C62 C61 -178.4(2)
C58 C57 C62 N18 179.7(2)
N17 C57 C62 N18 0.5(3)
C56 N18 C62 C61 178.6(3)
C71 N18 C62 C61 -2.6(4)
C56 N18 C62 C57 -0.1(3)
C71 N18 C62 C57 178.6(2)
C64 N19 C63 N20 0.7(3)
B3 N19 C63 N20 -178.6(2)
C64 N19 C63 Ni3 -178.55(16)
B3 N19 C63 Ni3 2.2(3)
C69 N20 C63 N19 -0.6(3)
C72 N20 C63 N19 176.9(2)
C69 N20 C63 Ni3 178.52(19)
C72 N20 C63 Ni3 -4.0(4)
N21 Ni3 C63 N19 174.35(17)
C56 Ni3 C63 N19 -46.79(19)
C49 Ni3 C63 N19 43.53(19)
N21 Ni3 C63 N20 -4.7(3)
C56 Ni3 C63 N20 134.2(2)
C49 Ni3 C63 N20 -135.5(2)
C63 N19 C64 C65 178.7(3)
B3 N19 C64 C65 -2.2(4)
C63 N19 C64 C69 -0.6(3)
B3 N19 C64 C69 178.6(2)
N19 C64 C65 C66 -179.2(3)
C69 C64 C65 C66 0.0(4)
C64 C65 C66 C67 0.1(4)
C65 C66 C67 C68 0.2(5)
C66 C67 C68 C69 -0.7(4)
C63 N20 C69 C68 -178.2(3)
C72 N20 C69 C68 4.3(4)
C63 N20 C69 C64 0.2(3)
C72 N20 C69 C64 -177.3(2)
C67 C68 C69 N20 179.1(3)
C67 C68 C69 C64 0.9(4)
N19 C64 C69 N20 0.2(3)
C65 C64 C69 N20 -179.1(2)
N19 C64 C69 C68 178.8(2)
C65 C64 C69 C68 -0.5(4)
C79 N23 C73 N22 0.8(3)
C94 N23 C73 N22 -177.1(2)
C79 N23 C73 Ni4 -178.6(2)
C94 N23 C73 Ni4 3.4(4)
C74 N22 C73 N23 -1.3(3)
B4 N22 C73 N23 176.6(2)
C74 N22 C73 Ni4 178.23(16)
B4 N22 C73 Ni4 -3.8(3)
N28 Ni4 C73 N23 -1.6(3)
C87 Ni4 C73 N23 -134.1(3)
C80 Ni4 C73 N23 137.3(3)
N28 Ni4 C73 N22 179.02(18)
C87 Ni4 C73 N22 46.45(19)
C80 Ni4 C73 N22 -42.10(19)
C73 N22 C74 C75 179.5(3)
B4 N22 C74 C75 1.8(4)
C73 N22 C74 C79 1.3(3)
B4 N22 C74 C79 -176.4(2)
N22 C74 C75 C76 -176.3(3)
C79 C74 C75 C76 1.6(4)
C74 C75 C76 C77 -0.9(5)
C75 C76 C77 C78 -0.3(6)
C76 C77 C78 C79 0.8(5)
C77 C78 C79 N23 177.3(3)
C77 C78 C79 C74 0.0(4)
C73 N23 C79 C78 -177.6(3)
C94 N23 C79 C78 0.3(4)
C73 N23 C79 C74 0.0(3)
C94 N23 C79 C74 177.9(2)
C75 C74 C79 C78 -1.2(4)
N22 C74 C79 C78 177.1(2)
C75 C74 C79 N23 -179.2(2)
N22 C74 C79 N23 -0.8(3)
C81 N24 C80 N25 2.0(3)
B4 N24 C80 N25 179.2(2)
C81 N24 C80 Ni4 -175.87(17)
B4 N24 C80 Ni4 1.2(3)
C86 N25 C80 N24 -1.3(3)
C95 N25 C80 N24 -179.5(2)
C86 N25 C80 Ni4 176.1(2)
C95 N25 C80 Ni4 -2.1(4)
N28 Ni4 C80 N24 174.82(18)
C87 Ni4 C80 N24 -47.2(2)
C73 Ni4 C80 N24 43.7(2)
N28 Ni4 C80 N25 -2.3(3)
C87 Ni4 C80 N25 135.7(3)
C73 Ni4 C80 N25 -133.4(3)
C80 N24 C81 C82 175.8(3)
B4 N24 C81 C82 -0.9(4)
C80 N24 C81 C86 -2.0(3)
B4 N24 C81 C86 -178.7(2)
N24 C81 C82 C83 -176.6(3)
C86 C81 C82 C83 0.9(4)
C81 C82 C83 C84 -0.9(4)
C82 C83 C84 C85 0.1(5)
C83 C84 C85 C86 0.5(5)
C80 N25 C86 C81 0.1(3)
C95 N25 C86 C81 178.2(3)
C80 N25 C86 C85 -176.1(3)
C95 N25 C86 C85 2.0(5)
N24 C81 C86 N25 1.2(3)
C82 C81 C86 N25 -177.0(2)
N24 C81 C86 C85 177.8(2)
C82 C81 C86 C85 -0.3(4)
C84 C85 C86 N25 175.2(3)
C84 C85 C86 C81 -0.5(4)
C93 N27 C87 N26 -0.8(3)
C96 N27 C87 N26 -175.8(2)
C93 N27 C87 Ni4 177.36(19)
C96 N27 C87 Ni4 2.3(4)
C88 N26 C87 N27 0.1(3)
B4 N26 C87 N27 175.4(2)
C88 N26 C87 Ni4 -178.42(16)
B4 N26 C87 Ni4 -3.1(3)
N28 Ni4 C87 N27 11.3(3)
C73 Ni4 C87 N27 139.4(3)
C80 Ni4 C87 N27 -130.1(3)
N28 Ni4 C87 N26 -170.76(18)
C73 Ni4 C87 N26 -42.67(19)
C80 Ni4 C87 N26 47.91(19)
C87 N26 C88 C89 -179.1(3)
B4 N26 C88 C89 6.3(4)
C87 N26 C88 C93 0.7(3)
B4 N26 C88 C93 -173.9(2)
N26 C88 C89 C90 -179.2(3)
C93 C88 C89 C90 1.0(4)
C88 C89 C90 C91 -0.1(4)
C89 C90 C91 C92 -0.8(4)
C90 C91 C92 C93 0.6(4)
C91 C92 C93 N27 -179.6(3)
C91 C92 C93 C88 0.4(4)
C87 N27 C93 C92 -178.9(3)
C96 N27 C93 C92 -3.9(4)
C87 N27 C93 C88 1.2(3)
C96 N27 C93 C88 176.2(2)
N26 C88 C93 C92 179.0(2)
C89 C88 C93 C92 -1.2(4)
N26 C88 C93 N27 -1.1(3)
C89 C88 C93 N27 178.7(2)
C100 O5 C97 C98 27.8(5)
O5 C97 C98 C99 -30.9(5)
C97 C98 C99 C100 22.5(5)
C97 O5 C100 C99 -12.7(5)
C98 C99 C100 O5 -7.0(5)
C104 O6 C101 C102 22.4(7)
O6 C101 C102 C103 -24.5(6)
C101 C102 C103 C104 16.8(8)
C101 O6 C104 C103 -12.4(8)
C102 C103 C104 O6 -3.9(9)
C108 O7 C105 C106 19.6(6)
O7 C105 C106 C107 -13.6(7)
C105 C106 C107 C108 2.4(7)
C105 O7 C108 C107 -17.5(5)
C106 C107 C108 O7 9.2(5)
C111 O8 C109 C110 28.9(5)
O8 C109 C110 C112 -10.5(6)
C109 O8 C111 C112 -35.5(5)
O8 C111 C112 C110 27.1(5)
C109 C110 C112 C111 -10.0(5)
